data_7135355
loop_
_publ_author_name
'He, Xiuyan'
'Wu, Changjiang'
'Hong, Dongjing'
'Fang, Huayi'
'Cui, Peng'

_publ_section_title
;
 A tetranuclear lanthanum-nickel hydrido complex supported by an
 arene-anchored bis(phosphinomethylamido) ligand.
;
_journal_issue 12
_journal_name_full 'Chemical communications (Cambridge, England)'
_journal_page_first 3807
_journal_page_last 3810
_journal_paper_doi 10.1039/d5cc06726j
_journal_volume 62
_journal_year 2026
_chemical_formula_moiety 'C39 H59 La N4 Ni P2'
_chemical_formula_sum 'C39 H59 La N4 Ni P2'
_chemical_formula_weight 843.46
_space_group_crystal_system triclinic
_space_group_IT_number 2
_space_group_name_Hall '-P 1'
_space_group_name_H-M_alt 'P -1'
_atom_sites_solution_hydrogens geom
_atom_sites_solution_primary dual
_atom_sites_solution_secondary difmap
_audit_creation_date 2025-09-03
_audit_creation_method
;
Olex2 1.5
(compiled 2022.04.07 svn.rca3783a0 for OlexSys, GUI svn.r6498)
;
_audit_update_record
;
2025-09-03 deposited with the CCDC.	2026-01-07 downloaded from the CCDC.
;
_cell_angle_alpha 98.310(2)
_cell_angle_beta 91.120(2)
_cell_angle_gamma 113.988(2)
_cell_formula_units_Z 2
_cell_length_a 10.7419(16)
_cell_length_b 12.0017(17)
_cell_length_c 17.493(3)
_cell_measurement_reflns_used 7290
_cell_measurement_temperature 298(2)
_cell_measurement_theta_max 29.794
_cell_measurement_theta_min 2.362
_cell_volume 2031.1(5)
_computing_cell_refinement 'SAINT V8.40B (Bruker, 2016)'
_computing_data_collection 'Bruker SMART APEX II diffractometer'
_computing_data_reduction 'SAINT V8.40B (Bruker, 2016)'
_computing_molecular_graphics 'Olex2 1.5 (Dolomanov et al., 2009)'
_computing_publication_material 'Olex2 1.5 (Dolomanov et al., 2009)'
_computing_structure_refinement 'SHELXL 2019/3 (Sheldrick, 2015)'
_computing_structure_solution 'SHELXT 2018/2 (Sheldrick, 2018)'
_diffrn_ambient_temperature 298(2)
_diffrn_detector 'Bruker APEX2 area detector'
_diffrn_detector_area_resol_mean 8.3
_diffrn_detector_type 'CCD-LDI-APEX2 area detector'
_diffrn_measured_fraction_theta_full 0.979
_diffrn_measured_fraction_theta_max 0.865
_diffrn_measurement_device 'three-circle diffractometer'
_diffrn_measurement_device_type 'Bruker SMART APEX2 area detector'
_diffrn_measurement_method '\f and \w scans'
_diffrn_radiation_monochromator graphite
_diffrn_radiation_probe x-ray
_diffrn_radiation_type MoK\a
_diffrn_radiation_wavelength 0.71073
_diffrn_reflns_av_R_equivalents 0.0216
_diffrn_reflns_av_unetI/netI 0.0523
_diffrn_reflns_Laue_measured_fraction_full 0.979
_diffrn_reflns_Laue_measured_fraction_max 0.865
_diffrn_reflns_limit_h_max 14
_diffrn_reflns_limit_h_min -14
_diffrn_reflns_limit_k_max 13
_diffrn_reflns_limit_k_min -16
_diffrn_reflns_limit_l_max 23
_diffrn_reflns_limit_l_min -21
_diffrn_reflns_number 13736
_diffrn_reflns_point_group_measured_fraction_full 0.979
_diffrn_reflns_point_group_measured_fraction_max 0.865
_diffrn_reflns_theta_full 25.242
_diffrn_reflns_theta_max 30.047
_diffrn_reflns_theta_min 1.181
_diffrn_source 'sealed X-ray tube'
_diffrn_source_target Mo
_exptl_absorpt_coefficient_mu 1.610
_exptl_absorpt_correction_T_max 0.7460
_exptl_absorpt_correction_T_min 0.4431
_exptl_absorpt_correction_type multi-scan
_exptl_absorpt_process_details
;
SADABS-2016/2 (Bruker,2016/2) was used for absorption correction.
wR2(int) was 0.0912 before and 0.0394 after correction.
The Ratio of minimum to maximum transmission is 0.5940.
The \l/2 correction factor is Not present.
;
_exptl_crystal_colour red
_exptl_crystal_colour_primary red
_exptl_crystal_density_diffrn 1.379
_exptl_crystal_density_method 'not measured'
_exptl_crystal_description block
_exptl_crystal_F_000 872
_exptl_crystal_recrystallization_method
;
 The crystals were growth by means of evaporation of a mixture
 of n-hexane and toluene at RT.
;
_exptl_crystal_size_max 0.4
_exptl_crystal_size_mid 0.3
_exptl_crystal_size_min 0.25
_refine_diff_density_max 0.976
_refine_diff_density_min -0.812
_refine_diff_density_rms 0.093
_refine_ls_extinction_method none
_refine_ls_goodness_of_fit_ref 1.072
_refine_ls_hydrogen_treatment constr
_refine_ls_matrix_type full
_refine_ls_number_parameters 436
_refine_ls_number_reflns 10288
_refine_ls_number_restraints 0
_refine_ls_restrained_S_all 1.072
_refine_ls_R_factor_all 0.0537
_refine_ls_R_factor_gt 0.0406
_refine_ls_shift/su_max 0.002
_refine_ls_shift/su_mean 0.000
_refine_ls_structure_factor_coef Fsqd
_refine_ls_weighting_details 'w=1/[\s^2^(Fo^2^)+(0.0439P)^2^+1.4753P] where P=(Fo^2^+2Fc^2^)/3'
_refine_ls_weighting_scheme calc
_refine_ls_wR_factor_gt 0.1020
_refine_ls_wR_factor_ref 0.1072
_reflns_Friedel_coverage 0.000
_reflns_number_gt 8357
_reflns_number_total 10288
_reflns_threshold_expression 'I > 2\s(I)'
_cod_data_source_file d5cc06726j2.cif
_cod_data_source_block 241219a
_cod_depositor_comments
;
The following automatic conversions were performed:

data item '_diffrn_radiation_probe' value 'X-ray' was changed to
'x-ray' in accordance with the
/home/data/users/saulius/crontab/automatic-downloads/rss-feeds/RSC/lib/dictionaries/cif_core.dic
dictionary named 'cif_core.dic' version 2.4.2 last updated on
2011-04-26.

Automatic conversion script
Id: cif_fix_values 8170 2020-07-09 18:12:32Z antanas 
;
_cod_original_cell_volume 2031.2(5)
_cod_database_code 7135355
_shelx_shelxl_version_number 2019/3
_shelx_space_group_comment
;
The symmetry employed for this shelxl refinement is uniquely defined
by the following loop, which should always be used as a source of
symmetry information in preference to the above space-group names.
They are only intended as comments.
;
_shelx_estimated_absorpt_t_max 0.689
_shelx_estimated_absorpt_t_min 0.565
_exptl_crystal_mounting_method
;
 Crystals were removed from the crystallisation vial and immediately
 coated with polybutenes oil (CAS: 9003-29-6) on a glass slide.
 A suitable single crystal coated with polybutenes oil as less as possible
 was sealed in capillary tube filled with argon. The capillary tube with
 single crystal was mounted on copper pin with solid paraffin.
;
_olex2_refinement_description
;
1. Fixed Uiso
 At 1.2 times of:
  All C(H) groups, All C(H,H) groups
 At 1.5 times of:
  All C(H,H,H) groups
2.a Ternary CH refined with riding coordinates:
 C17(H17), C30(H30), C27(H27), C14(H14), C37(H37), C34(H34)
2.b Secondary CH2 refined with riding coordinates:
 C26(H26A,H26B), C13(H13A,H13B)
2.c Aromatic/amide H refined with riding coordinates:
 C24(H24), C11(H11), C2(H2), C23(H23), C33(H33), C10(H10), C4(H4), C22(H22),
 C8(H8), C21(H21), C6(H6), C9(H9), C5(H5)
2.d Idealised Me refined as rotating group:
 C32(H32A,H32B,H32C), C19(H19A,H19B,H19C), C31(H31A,H31B,H31C), C16(H16A,H16B,
 H16C), C18(H18A,H18B,H18C), C38(H38A,H38B,H38C), C28(H28A,H28B,H28C), C39(H39A,
 H39B,H39C), C29(H29A,H29B,H29C), C15(H15A,H15B,H15C), C35(H35A,H35B,H35C),
 C36(H36A,H36B,H36C)
;
_olex2_submission_special_instructions 'No special instructions were received'

loop_
_space_group_symop_operation_xyz
'x, y, z'
'-x, -y, -z'

loop_
_atom_site_label
_atom_site_type_symbol
_atom_site_fract_x
_atom_site_fract_y
_atom_site_fract_z
_atom_site_U_iso_or_equiv
_atom_site_adp_type
_atom_site_occupancy
_atom_site_site_symmetry_order
_atom_site_calc_flag
_atom_site_refinement_flags_posn
_atom_site_refinement_flags_adp
_atom_site_refinement_flags_occupancy
_atom_site_disorder_assembly
_atom_site_disorder_group
La1 La 0.36853(2) 0.38014(2) 0.73140(2) 0.03163(7) Uani 1 1 d . . . . .
Ni2 Ni 0.29201(4) 0.16511(4) 0.76012(3) 0.03161(10) Uani 1 1 d . . . . .
P1 P 0.31810(9) 0.09564(8) 0.64200(5) 0.03350(19) Uani 1 1 d . . . . .
P2 P 0.10329(9) 0.16508(8) 0.80223(5) 0.03372(19) Uani 1 1 d . . . . .
N2 N 0.2176(3) 0.4199(3) 0.82784(18) 0.0363(6) Uani 1 1 d . . . . .
N1 N 0.2886(3) 0.2906(3) 0.58950(17) 0.0354(6) Uani 1 1 d . . . . .
N4 N 0.4456(3) 0.2209(3) 0.8404(2) 0.0492(8) Uani 1 1 d . . . . .
N3 N 0.5846(3) 0.4067(3) 0.8016(2) 0.0488(8) Uani 1 1 d . . . . .
C25 C 0.2165(4) 0.5313(3) 0.8624(2) 0.0343(7) Uani 1 1 d . . . . .
C24 C 0.1543(4) 0.5484(4) 0.9318(2) 0.0414(8) Uani 1 1 d . . . . .
H24 H 0.110666 0.481112 0.956775 0.050 Uiso 1 1 calc R U . . .
C26 C 0.1280(4) 0.3141(3) 0.8625(2) 0.0392(8) Uani 1 1 d . . . . .
H26A H 0.039839 0.317518 0.868033 0.047 Uiso 1 1 calc R U . . .
H26B H 0.167795 0.319129 0.913842 0.047 Uiso 1 1 calc R U . . .
C12 C 0.2447(4) 0.3388(3) 0.5327(2) 0.0346(7) Uani 1 1 d . . . . .
C1 C 0.3455(4) 0.5438(3) 0.6209(2) 0.0401(8) Uani 1 1 d . . . . .
C13 C 0.2595(4) 0.1599(3) 0.5659(2) 0.0394(8) Uani 1 1 d . . . . .
H13A H 0.304288 0.150439 0.519314 0.047 Uiso 1 1 calc R U . . .
H13B H 0.161795 0.113123 0.553555 0.047 Uiso 1 1 calc R U . . .
C11 C 0.1772(4) 0.2719(4) 0.4592(2) 0.0417(8) Uani 1 1 d . . . . .
H11 H 0.162980 0.189436 0.446061 0.050 Uiso 1 1 calc R U . . .
C7 C 0.2661(4) 0.4656(3) 0.5474(2) 0.0378(8) Uani 1 1 d . . . . .
C17 C 0.2098(4) -0.0724(3) 0.6125(2) 0.0395(8) Uani 1 1 d . . . . .
H17 H 0.115149 -0.081550 0.615448 0.047 Uiso 1 1 calc R U . . .
C20 C 0.2819(4) 0.6393(3) 0.8283(2) 0.0392(8) Uani 1 1 d . . . . .
C32 C -0.0159(4) 0.2403(4) 0.6872(3) 0.0549(11) Uani 1 1 d . . . . .
H32A H 0.055711 0.240212 0.655204 0.082 Uiso 1 1 calc R U . . .
H32B H 0.013548 0.319014 0.720418 0.082 Uiso 1 1 calc R U . . .
H32C H -0.096075 0.225726 0.654914 0.082 Uiso 1 1 calc R U . . .
C2 C 0.2794(4) 0.5650(3) 0.6862(2) 0.0355(7) Uani 1 1 d . . . . .
H2 H 0.184584 0.535556 0.682232 0.043 Uiso 1 1 calc R U . . .
C30 C -0.0492(4) 0.1377(3) 0.7369(2) 0.0427(9) Uani 1 1 d . . . . .
H30 H -0.121958 0.139697 0.769211 0.051 Uiso 1 1 calc R U . . .
C23 C 0.1569(4) 0.6620(4) 0.9630(2) 0.0477(9) Uani 1 1 d . . . . .
H23 H 0.115483 0.669305 1.008516 0.057 Uiso 1 1 calc R U . . .
C33 C 0.5587(4) 0.3226(4) 0.8479(3) 0.0516(10) Uani 1 1 d . . . . .
H33 H 0.624416 0.336555 0.887830 0.062 Uiso 1 1 calc R U . . .
C10 C 0.1324(4) 0.3257(4) 0.4070(2) 0.0508(10) Uani 1 1 d . . . . .
H10 H 0.090462 0.279145 0.358972 0.061 Uiso 1 1 calc R U . . .
C27 C 0.0327(4) 0.0592(4) 0.8748(3) 0.0492(10) Uani 1 1 d . . . . .
H27 H 0.101438 0.092036 0.919341 0.059 Uiso 1 1 calc R U . . .
C4 C 0.4959(4) 0.6779(4) 0.7617(3) 0.0479(9) Uani 1 1 d . . . . .
H4 H 0.546853 0.721057 0.808385 0.057 Uiso 1 1 calc R U . . .
C3 C 0.3534(4) 0.6297(3) 0.7573(2) 0.0374(8) Uani 1 1 d . . . . .
C19 C 0.2309(6) -0.1488(4) 0.6704(3) 0.0675(13) Uani 1 1 d . . . . .
H19A H 0.161846 -0.231996 0.658636 0.101 Uiso 1 1 calc R U . . .
H19B H 0.224389 -0.112796 0.721998 0.101 Uiso 1 1 calc R U . . .
H19C H 0.319599 -0.149530 0.666716 0.101 Uiso 1 1 calc R U . . .
C14 C 0.4900(4) 0.1152(4) 0.6112(3) 0.0474(9) Uani 1 1 d . . . . .
H14 H 0.478145 0.068034 0.558962 0.057 Uiso 1 1 calc R U . . .
C22 C 0.2197(5) 0.7653(4) 0.9281(2) 0.0514(10) Uani 1 1 d . . . . .
H22 H 0.219397 0.840984 0.948916 0.062 Uiso 1 1 calc R U . . .
C8 C 0.2153(5) 0.5155(4) 0.4944(3) 0.0574(12) Uani 1 1 d . . . . .
H8 H 0.226844 0.597293 0.506627 0.069 Uiso 1 1 calc R U . . .
C21 C 0.2833(5) 0.7524(4) 0.8609(2) 0.0472(9) Uani 1 1 d . . . . .
H21 H 0.327823 0.821065 0.837248 0.057 Uiso 1 1 calc R U . . .
C31 C -0.1029(5) 0.0112(5) 0.6836(3) 0.0693(15) Uani 1 1 d . . . . .
H31A H -0.175456 0.004258 0.647643 0.104 Uiso 1 1 calc R U . . .
H31B H -0.136895 -0.053381 0.714313 0.104 Uiso 1 1 calc R U . . .
H31C H -0.030032 0.003820 0.655486 0.104 Uiso 1 1 calc R U . . .
C6 C 0.4887(4) 0.5920(4) 0.6275(3) 0.0493(10) Uani 1 1 d . . . . .
H6 H 0.534251 0.577087 0.585207 0.059 Uiso 1 1 calc R U . . .
C9 C 0.1478(5) 0.4468(4) 0.4236(3) 0.0603(12) Uani 1 1 d . . . . .
H9 H 0.114071 0.481232 0.388554 0.072 Uiso 1 1 calc R U . . .
C16 C 0.5781(5) 0.2511(4) 0.6089(3) 0.0657(13) Uani 1 1 d . . . . .
H16A H 0.534334 0.280074 0.572981 0.099 Uiso 1 1 calc R U . . .
H16B H 0.666008 0.259991 0.592519 0.099 Uiso 1 1 calc R U . . .
H16C H 0.589552 0.298667 0.659611 0.099 Uiso 1 1 calc R U . . .
C5 C 0.5622(4) 0.6611(4) 0.6958(3) 0.0555(11) Uani 1 1 d . . . . .
H5 H 0.657238 0.697266 0.698265 0.067 Uiso 1 1 calc R U . . .
C18 C 0.2174(6) -0.1276(4) 0.5297(3) 0.0689(14) Uani 1 1 d . . . . .
H18A H 0.305058 -0.130207 0.524859 0.103 Uiso 1 1 calc R U . . .
H18B H 0.205061 -0.077571 0.494679 0.103 Uiso 1 1 calc R U . . .
H18C H 0.146727 -0.210014 0.517302 0.103 Uiso 1 1 calc R U . . .
C37 C 0.4299(5) 0.1373(5) 0.8979(3) 0.0646(13) Uani 1 1 d . . . . .
H37 H 0.341364 0.066464 0.883826 0.078 Uiso 1 1 calc R U . . .
C38 C 0.4243(7) 0.1998(6) 0.9791(3) 0.0914(19) Uani 1 1 d . . . . .
H38A H 0.395186 0.139364 1.012976 0.137 Uiso 1 1 calc R U . . .
H38B H 0.360693 0.237253 0.977528 0.137 Uiso 1 1 calc R U . . .
H38C H 0.513455 0.262285 0.998128 0.137 Uiso 1 1 calc R U . . .
C34 C 0.7215(5) 0.5098(5) 0.8136(4) 0.0747(15) Uani 1 1 d . . . . .
H34 H 0.724950 0.559824 0.773450 0.090 Uiso 1 1 calc R U . . .
C28 C 0.0207(6) -0.0715(4) 0.8457(4) 0.0764(16) Uani 1 1 d . . . . .
H28A H -0.057377 -0.114482 0.808545 0.115 Uiso 1 1 calc R U . . .
H28B H 0.010220 -0.115348 0.888569 0.115 Uiso 1 1 calc R U . . .
H28C H 0.101890 -0.066853 0.821586 0.115 Uiso 1 1 calc R U . . .
C39 C 0.5385(6) 0.0866(5) 0.8949(4) 0.0835(18) Uani 1 1 d . . . . .
H39A H 0.626319 0.152692 0.912196 0.125 Uiso 1 1 calc R U . . .
H39B H 0.539960 0.049828 0.842585 0.125 Uiso 1 1 calc R U . . .
H39C H 0.517938 0.025241 0.927953 0.125 Uiso 1 1 calc R U . . .
C29 C -0.0997(6) 0.0558(6) 0.9069(4) 0.090(2) Uani 1 1 d . . . . .
H29A H -0.088218 0.138394 0.927182 0.135 Uiso 1 1 calc R U . . .
H29B H -0.121708 0.006728 0.947484 0.135 Uiso 1 1 calc R U . . .
H29C H -0.172573 0.020040 0.866092 0.135 Uiso 1 1 calc R U . . .
C15 C 0.5627(5) 0.0675(6) 0.6655(4) 0.090(2) Uani 1 1 d . . . . .
H15A H 0.565476 0.105908 0.718000 0.134 Uiso 1 1 calc R U . . .
H15B H 0.654356 0.087098 0.651522 0.134 Uiso 1 1 calc R U . . .
H15C H 0.514136 -0.020565 0.661191 0.134 Uiso 1 1 calc R U . . .
C35 C 0.7440(7) 0.5948(6) 0.8908(4) 0.112(3) Uani 1 1 d . . . . .
H35A H 0.743971 0.550604 0.932356 0.168 Uiso 1 1 calc R U . . .
H35B H 0.671951 0.622573 0.895027 0.168 Uiso 1 1 calc R U . . .
H35C H 0.830385 0.664821 0.893645 0.168 Uiso 1 1 calc R U . . .
C36 C 0.8352(6) 0.4680(7) 0.8011(5) 0.115(3) Uani 1 1 d . . . . .
H36A H 0.919727 0.538615 0.800013 0.173 Uiso 1 1 calc R U . . .
H36B H 0.815278 0.412491 0.752612 0.173 Uiso 1 1 calc R U . . .
H36C H 0.843234 0.426337 0.842534 0.173 Uiso 1 1 calc R U . . .

loop_
_atom_site_aniso_label
_atom_site_aniso_U_11
_atom_site_aniso_U_22
_atom_site_aniso_U_33
_atom_site_aniso_U_23
_atom_site_aniso_U_13
_atom_site_aniso_U_12
La1 0.03348(11) 0.02797(10) 0.03471(11) 0.00659(7) 0.00847(8) 0.01330(8)
Ni2 0.0308(2) 0.0305(2) 0.0351(2) 0.00713(18) 0.00596(17) 0.01367(18)
P1 0.0341(4) 0.0317(4) 0.0379(5) 0.0050(4) 0.0089(4) 0.0169(4)
P2 0.0327(4) 0.0295(4) 0.0377(5) 0.0050(4) 0.0102(4) 0.0115(4)
N2 0.0410(16) 0.0289(14) 0.0391(16) 0.0052(12) 0.0130(13) 0.0142(12)
N1 0.0408(16) 0.0298(14) 0.0374(16) 0.0056(12) 0.0074(13) 0.0162(13)
N4 0.0420(18) 0.056(2) 0.048(2) 0.0157(16) -0.0007(15) 0.0170(16)
N3 0.0406(18) 0.0450(19) 0.056(2) 0.0057(16) -0.0003(15) 0.0139(15)
C25 0.0354(18) 0.0312(16) 0.0363(18) 0.0032(14) 0.0038(14) 0.0144(14)
C24 0.044(2) 0.040(2) 0.038(2) 0.0046(16) 0.0101(16) 0.0160(17)
C26 0.044(2) 0.0335(18) 0.0384(19) 0.0039(15) 0.0158(16) 0.0144(16)
C12 0.0377(18) 0.0352(17) 0.0339(18) 0.0104(14) 0.0121(14) 0.0159(15)
C1 0.054(2) 0.0259(16) 0.042(2) 0.0114(15) 0.0129(17) 0.0152(16)
C13 0.049(2) 0.0340(18) 0.0384(19) 0.0054(15) 0.0088(16) 0.0200(16)
C11 0.046(2) 0.0383(19) 0.0372(19) 0.0048(15) 0.0047(16) 0.0148(17)
C7 0.049(2) 0.0323(17) 0.0338(18) 0.0097(14) 0.0133(16) 0.0169(16)
C17 0.043(2) 0.0297(17) 0.047(2) 0.0069(15) 0.0086(16) 0.0164(15)
C20 0.046(2) 0.0369(18) 0.0371(19) 0.0053(15) 0.0073(16) 0.0200(16)
C32 0.043(2) 0.062(3) 0.063(3) 0.017(2) -0.002(2) 0.024(2)
C2 0.045(2) 0.0299(16) 0.0338(18) 0.0091(14) 0.0076(15) 0.0165(15)
C30 0.0323(18) 0.041(2) 0.054(2) 0.0005(17) 0.0064(16) 0.0168(16)
C23 0.054(2) 0.045(2) 0.044(2) -0.0021(17) 0.0110(18) 0.0230(19)
C33 0.043(2) 0.063(3) 0.048(2) 0.008(2) -0.0036(18) 0.021(2)
C10 0.049(2) 0.059(3) 0.041(2) 0.0107(19) 0.0021(18) 0.017(2)
C27 0.054(2) 0.042(2) 0.053(2) 0.0169(18) 0.0215(19) 0.0179(19)
C4 0.048(2) 0.037(2) 0.050(2) -0.0003(17) 0.0033(18) 0.0113(17)
C3 0.048(2) 0.0273(16) 0.0378(19) 0.0078(14) 0.0105(16) 0.0157(15)
C19 0.075(3) 0.045(2) 0.085(4) 0.023(2) 0.004(3) 0.024(2)
C14 0.041(2) 0.049(2) 0.054(2) 0.0026(19) 0.0192(18) 0.0217(18)
C22 0.071(3) 0.046(2) 0.045(2) 0.0010(18) 0.010(2) 0.034(2)
C8 0.092(4) 0.048(2) 0.044(2) 0.0175(19) 0.010(2) 0.036(2)
C21 0.067(3) 0.0359(19) 0.042(2) 0.0046(16) 0.0066(19) 0.0249(19)
C31 0.051(3) 0.057(3) 0.090(4) -0.018(3) -0.014(3) 0.024(2)
C6 0.054(2) 0.040(2) 0.050(2) 0.0101(18) 0.022(2) 0.0146(18)
C9 0.083(3) 0.056(3) 0.046(2) 0.016(2) -0.003(2) 0.031(3)
C16 0.048(3) 0.055(3) 0.089(4) 0.008(3) 0.029(2) 0.017(2)
C5 0.041(2) 0.048(2) 0.067(3) 0.009(2) 0.016(2) 0.0079(19)
C18 0.087(4) 0.045(2) 0.060(3) -0.010(2) 0.017(3) 0.017(2)
C37 0.056(3) 0.067(3) 0.060(3) 0.026(2) -0.007(2) 0.011(2)
C38 0.088(4) 0.122(5) 0.060(3) 0.037(4) 0.010(3) 0.032(4)
C34 0.049(3) 0.068(3) 0.095(4) 0.025(3) -0.009(3) 0.009(2)
C28 0.087(4) 0.047(3) 0.103(4) 0.030(3) 0.033(3) 0.029(3)
C39 0.100(4) 0.070(4) 0.085(4) 0.020(3) -0.020(3) 0.037(3)
C29 0.097(4) 0.084(4) 0.114(5) 0.056(4) 0.076(4) 0.047(3)
C15 0.048(3) 0.105(5) 0.141(6) 0.053(4) 0.026(3) 0.045(3)
C35 0.112(6) 0.064(4) 0.115(6) -0.007(4) -0.047(5) 0.002(4)
C36 0.043(3) 0.147(7) 0.145(7) 0.047(6) 0.006(4) 0.021(4)

loop_
_atom_type_symbol
_atom_type_description
_atom_type_scat_dispersion_real
_atom_type_scat_dispersion_imag
_atom_type_scat_source
C C 0.0033 0.0016 'International Tables Vol C Tables 4.2.6.8 and 6.1.1.4'
H H 0.0000 0.0000 'International Tables Vol C Tables 4.2.6.8 and 6.1.1.4'
La La -0.2871 2.4523 'International Tables Vol C Tables 4.2.6.8 and 6.1.1.4'
N N 0.0061 0.0033 'International Tables Vol C Tables 4.2.6.8 and 6.1.1.4'
Ni Ni 0.3393 1.1124 'International Tables Vol C Tables 4.2.6.8 and 6.1.1.4'
P P 0.1023 0.0942 'International Tables Vol C Tables 4.2.6.8 and 6.1.1.4'

loop_
_geom_angle_atom_site_label_1
_geom_angle_atom_site_label_2
_geom_angle_atom_site_label_3
_geom_angle
_geom_angle_site_symmetry_1
_geom_angle_site_symmetry_3
_geom_angle_publ_flag
Ni2 La1 P1 40.40(2) . . ?
Ni2 La1 P2 39.967(18) . . ?
Ni2 La1 N1 89.17(6) . . ?
Ni2 La1 C1 146.93(8) . . ?
Ni2 La1 C2 145.37(8) . . ?
Ni2 La1 C3 150.08(7) . . ?
P1 La1 P2 70.19(2) . . ?
N2 La1 Ni2 89.59(7) . . ?
N2 La1 P1 123.50(7) . . ?
N2 La1 P2 53.46(7) . . ?
N2 La1 N1 123.22(10) . . ?
N2 La1 C1 97.48(10) . . ?
N2 La1 C2 70.52(10) . . ?
N2 La1 C3 60.51(9) . . ?
N1 La1 P1 53.63(6) . . ?
N1 La1 P2 95.70(7) . . ?
N1 La1 C1 59.99(9) . . ?
N1 La1 C2 79.45(9) . . ?
N1 La1 C3 105.70(9) . . ?
N3 La1 Ni2 82.04(8) . . ?
N3 La1 P1 91.46(8) . . ?
N3 La1 P2 108.75(9) . . ?
N3 La1 N2 108.65(11) . . ?
N3 La1 N1 127.29(11) . . ?
N3 La1 C1 125.03(11) . . ?
N3 La1 C2 130.52(11) . . ?
N3 La1 C3 107.27(11) . . ?
C1 La1 P1 113.16(7) . . ?
C1 La1 P2 125.48(8) . . ?
C1 La1 C3 47.61(10) . . ?
C2 La1 P1 131.70(7) . . ?
C2 La1 P2 108.33(7) . . ?
C2 La1 C1 27.18(9) . . ?
C2 La1 C3 27.04(10) . . ?
C3 La1 P1 158.73(7) . . ?
C3 La1 P2 111.45(7) . . ?
P1 Ni2 La1 91.60(3) . . ?
P2 Ni2 La1 92.29(3) . . ?
P2 Ni2 P1 125.88(4) . . ?
N4 Ni2 La1 90.66(11) . . ?
N4 Ni2 P1 119.07(11) . . ?
N4 Ni2 P2 114.84(11) . . ?
Ni2 P1 La1 48.00(2) . . ?
C13 P1 La1 76.72(11) . . ?
C13 P1 Ni2 114.65(12) . . ?
C13 P1 C17 100.97(17) . . ?
C13 P1 C14 100.63(19) . . ?
C17 P1 La1 151.82(12) . . ?
C17 P1 Ni2 112.44(13) . . ?
C17 P1 C14 104.24(17) . . ?
C14 P1 La1 103.77(13) . . ?
C14 P1 Ni2 121.34(15) . . ?
Ni2 P2 La1 47.75(2) . . ?
C26 P2 La1 75.30(11) . . ?
C26 P2 Ni2 112.82(12) . . ?
C26 P2 C30 100.25(17) . . ?
C26 P2 C27 99.46(18) . . ?
C30 P2 La1 104.78(13) . . ?
C30 P2 Ni2 123.27(13) . . ?
C30 P2 C27 104.3(2) . . ?
C27 P2 La1 150.91(15) . . ?
C27 P2 Ni2 113.47(14) . . ?
C25 N2 La1 129.7(2) . . ?
C25 N2 C26 113.0(3) . . ?
C26 N2 La1 116.7(2) . . ?
C12 N1 La1 130.0(2) . . ?
C12 N1 C13 112.6(3) . . ?
C13 N1 La1 116.3(2) . . ?
C33 N4 Ni2 127.1(3) . . ?
C33 N4 C37 117.5(4) . . ?
C37 N4 Ni2 115.5(3) . . ?
C33 N3 La1 110.0(3) . . ?
C33 N3 C34 116.7(4) . . ?
C34 N3 La1 131.7(3) . . ?
N2 C25 C24 125.0(3) . . ?
N2 C25 C20 119.7(3) . . ?
C20 C25 C24 115.3(3) . . ?
C25 C24 H24 119.0 . . ?
C23 C24 C25 121.9(4) . . ?
C23 C24 H24 119.0 . . ?
P2 C26 H26A 109.3 . . ?
P2 C26 H26B 109.3 . . ?
N2 C26 P2 111.4(2) . . ?
N2 C26 H26A 109.3 . . ?
N2 C26 H26B 109.3 . . ?
H26A C26 H26B 108.0 . . ?
N1 C12 C11 125.4(3) . . ?
N1 C12 C7 119.0(3) . . ?
C11 C12 C7 115.6(3) . . ?
C7 C1 La1 109.5(2) . . ?
C2 C1 La1 73.3(2) . . ?
C2 C1 C7 121.2(3) . . ?
C6 C1 La1 83.9(2) . . ?
C6 C1 C7 120.3(3) . . ?
C6 C1 C2 118.5(4) . . ?
P1 C13 H13A 109.1 . . ?
P1 C13 H13B 109.1 . . ?
N1 C13 P1 112.5(3) . . ?
N1 C13 H13A 109.1 . . ?
N1 C13 H13B 109.1 . . ?
H13A C13 H13B 107.8 . . ?
C12 C11 H11 119.1 . . ?
C10 C11 C12 121.7(4) . . ?
C10 C11 H11 119.1 . . ?
C12 C7 C1 118.4(3) . . ?
C8 C7 C12 120.9(4) . . ?
C8 C7 C1 120.6(3) . . ?
P1 C17 H17 105.6 . . ?
C19 C17 P1 112.0(3) . . ?
C19 C17 H17 105.6 . . ?
C18 C17 P1 116.0(3) . . ?
C18 C17 H17 105.6 . . ?
C18 C17 C19 111.1(4) . . ?
C25 C20 C3 118.4(3) . . ?
C21 C20 C25 121.7(3) . . ?
C21 C20 C3 119.9(3) . . ?
H32A C32 H32B 109.5 . . ?
H32A C32 H32C 109.5 . . ?
H32B C32 H32C 109.5 . . ?
C30 C32 H32A 109.5 . . ?
C30 C32 H32B 109.5 . . ?
C30 C32 H32C 109.5 . . ?
La1 C2 H2 111.2 . . ?
C1 C2 La1 79.5(2) . . ?
C1 C2 H2 119.3 . . ?
C3 C2 La1 80.1(2) . . ?
C3 C2 C1 121.3(4) . . ?
C3 C2 H2 119.3 . . ?
P2 C30 H30 108.1 . . ?
C32 C30 P2 110.7(3) . . ?
C32 C30 H30 108.1 . . ?
C32 C30 C31 109.4(4) . . ?
C31 C30 P2 112.2(3) . . ?
C31 C30 H30 108.1 . . ?
C24 C23 H23 119.2 . . ?
C24 C23 C22 121.6(4) . . ?
C22 C23 H23 119.2 . . ?
N4 C33 N3 123.7(4) . . ?
N4 C33 H33 118.2 . . ?
N3 C33 H33 118.2 . . ?
C11 C10 H10 119.0 . . ?
C11 C10 C9 121.9(4) . . ?
C9 C10 H10 119.0 . . ?
P2 C27 H27 105.6 . . ?
C28 C27 P2 112.2(3) . . ?
C28 C27 H27 105.6 . . ?
C29 C27 P2 115.9(3) . . ?
C29 C27 H27 105.6 . . ?
C29 C27 C28 111.0(4) . . ?
C3 C4 H4 120.0 . . ?
C3 C4 C5 120.0(4) . . ?
C5 C4 H4 120.0 . . ?
C20 C3 La1 108.6(2) . . ?
C2 C3 La1 72.88(19) . . ?
C2 C3 C20 120.8(3) . . ?
C4 C3 La1 84.7(2) . . ?
C4 C3 C20 120.3(4) . . ?
C4 C3 C2 118.8(3) . . ?
C17 C19 H19A 109.5 . . ?
C17 C19 H19B 109.5 . . ?
C17 C19 H19C 109.5 . . ?
H19A C19 H19B 109.5 . . ?
H19A C19 H19C 109.5 . . ?
H19B C19 H19C 109.5 . . ?
P1 C14 H14 108.5 . . ?
C16 C14 P1 110.1(3) . . ?
C16 C14 H14 108.5 . . ?
C16 C14 C15 109.5(4) . . ?
C15 C14 P1 111.6(3) . . ?
C15 C14 H14 108.5 . . ?
C23 C22 H22 121.0 . . ?
C23 C22 C21 118.0(4) . . ?
C21 C22 H22 121.0 . . ?
C7 C8 H8 119.1 . . ?
C9 C8 C7 121.8(4) . . ?
C9 C8 H8 119.1 . . ?
C20 C21 C22 121.5(4) . . ?
C20 C21 H21 119.3 . . ?
C22 C21 H21 119.3 . . ?
C30 C31 H31A 109.5 . . ?
C30 C31 H31B 109.5 . . ?
C30 C31 H31C 109.5 . . ?
H31A C31 H31B 109.5 . . ?
H31A C31 H31C 109.5 . . ?
H31B C31 H31C 109.5 . . ?
C1 C6 H6 119.7 . . ?
C5 C6 C1 120.5(4) . . ?
C5 C6 H6 119.7 . . ?
C10 C9 C8 117.8(4) . . ?
C10 C9 H9 121.1 . . ?
C8 C9 H9 121.1 . . ?
C14 C16 H16A 109.5 . . ?
C14 C16 H16B 109.5 . . ?
C14 C16 H16C 109.5 . . ?
H16A C16 H16B 109.5 . . ?
H16A C16 H16C 109.5 . . ?
H16B C16 H16C 109.5 . . ?
C4 C5 H5 119.6 . . ?
C6 C5 C4 120.8(4) . . ?
C6 C5 H5 119.6 . . ?
C17 C18 H18A 109.5 . . ?
C17 C18 H18B 109.5 . . ?
C17 C18 H18C 109.5 . . ?
H18A C18 H18B 109.5 . . ?
H18A C18 H18C 109.5 . . ?
H18B C18 H18C 109.5 . . ?
N4 C37 H37 107.0 . . ?
N4 C37 C38 111.2(5) . . ?
N4 C37 C39 112.2(4) . . ?
C38 C37 H37 107.0 . . ?
C39 C37 H37 107.0 . . ?
C39 C37 C38 112.2(5) . . ?
C37 C38 H38A 109.5 . . ?
C37 C38 H38B 109.5 . . ?
C37 C38 H38C 109.5 . . ?
H38A C38 H38B 109.5 . . ?
H38A C38 H38C 109.5 . . ?
H38B C38 H38C 109.5 . . ?
N3 C34 H34 106.0 . . ?
N3 C34 C35 112.5(5) . . ?
N3 C34 C36 113.2(5) . . ?
C35 C34 H34 106.0 . . ?
C36 C34 H34 106.0 . . ?
C36 C34 C35 112.4(5) . . ?
C27 C28 H28A 109.5 . . ?
C27 C28 H28B 109.5 . . ?
C27 C28 H28C 109.5 . . ?
H28A C28 H28B 109.5 . . ?
H28A C28 H28C 109.5 . . ?
H28B C28 H28C 109.5 . . ?
C37 C39 H39A 109.5 . . ?
C37 C39 H39B 109.5 . . ?
C37 C39 H39C 109.5 . . ?
H39A C39 H39B 109.5 . . ?
H39A C39 H39C 109.5 . . ?
H39B C39 H39C 109.5 . . ?
C27 C29 H29A 109.5 . . ?
C27 C29 H29B 109.5 . . ?
C27 C29 H29C 109.5 . . ?
H29A C29 H29B 109.5 . . ?
H29A C29 H29C 109.5 . . ?
H29B C29 H29C 109.5 . . ?
C14 C15 H15A 109.5 . . ?
C14 C15 H15B 109.5 . . ?
C14 C15 H15C 109.5 . . ?
H15A C15 H15B 109.5 . . ?
H15A C15 H15C 109.5 . . ?
H15B C15 H15C 109.5 . . ?
C34 C35 H35A 109.5 . . ?
C34 C35 H35B 109.5 . . ?
C34 C35 H35C 109.5 . . ?
H35A C35 H35B 109.5 . . ?
H35A C35 H35C 109.5 . . ?
H35B C35 H35C 109.5 . . ?
C34 C36 H36A 109.5 . . ?
C34 C36 H36B 109.5 . . ?
C34 C36 H36C 109.5 . . ?
H36A C36 H36B 109.5 . . ?
H36A C36 H36C 109.5 . . ?
H36B C36 H36C 109.5 . . ?

loop_
_geom_bond_atom_site_label_1
_geom_bond_atom_site_label_2
_geom_bond_distance
_geom_bond_site_symmetry_2
_geom_bond_publ_flag
La1 Ni2 2.5009(6) . ?
La1 P1 3.3641(10) . ?
La1 P2 3.3761(10) . ?
La1 N2 2.491(3) . ?
La1 N1 2.539(3) . ?
La1 N3 2.484(3) . ?
La1 C1 3.021(4) . ?
La1 C2 2.944(3) . ?
La1 C3 3.035(3) . ?
Ni2 P1 2.1812(10) . ?
Ni2 P2 2.1704(10) . ?
Ni2 N4 1.970(3) . ?
P1 C13 1.850(4) . ?
P1 C17 1.859(4) . ?
P1 C14 1.865(4) . ?
P2 C26 1.855(4) . ?
P2 C30 1.865(4) . ?
P2 C27 1.877(4) . ?
N2 C25 1.390(4) . ?
N2 C26 1.469(4) . ?
N1 C12 1.384(4) . ?
N1 C13 1.463(4) . ?
N4 C33 1.313(5) . ?
N4 C37 1.486(6) . ?
N3 C33 1.330(5) . ?
N3 C34 1.474(6) . ?
C25 C24 1.425(5) . ?
C25 C20 1.424(5) . ?
C24 H24 0.9300 . ?
C24 C23 1.383(5) . ?
C26 H26A 0.9700 . ?
C26 H26B 0.9700 . ?
C12 C11 1.419(5) . ?
C12 C7 1.426(5) . ?
C1 C7 1.490(5) . ?
C1 C2 1.404(5) . ?
C1 C6 1.401(6) . ?
C13 H13A 0.9700 . ?
C13 H13B 0.9700 . ?
C11 H11 0.9300 . ?
C11 C10 1.375(6) . ?
C7 C8 1.386(5) . ?
C17 H17 0.9800 . ?
C17 C19 1.531(6) . ?
C17 C18 1.522(6) . ?
C20 C3 1.489(5) . ?
C20 C21 1.387(5) . ?
C32 H32A 0.9600 . ?
C32 H32B 0.9600 . ?
C32 H32C 0.9600 . ?
C32 C30 1.537(6) . ?
C2 H2 0.9300 . ?
C2 C3 1.401(5) . ?
C30 H30 0.9800 . ?
C30 C31 1.538(6) . ?
C23 H23 0.9300 . ?
C23 C22 1.385(6) . ?
C33 H33 0.9300 . ?
C10 H10 0.9300 . ?
C10 C9 1.380(6) . ?
C27 H27 0.9800 . ?
C27 C28 1.530(6) . ?
C27 C29 1.527(6) . ?
C4 H4 0.9300 . ?
C4 C3 1.395(5) . ?
C4 C5 1.400(6) . ?
C19 H19A 0.9600 . ?
C19 H19B 0.9600 . ?
C19 H19C 0.9600 . ?
C14 H14 0.9800 . ?
C14 C16 1.524(6) . ?
C14 C15 1.527(7) . ?
C22 H22 0.9300 . ?
C22 C21 1.392(6) . ?
C8 H8 0.9300 . ?
C8 C9 1.385(6) . ?
C21 H21 0.9300 . ?
C31 H31A 0.9600 . ?
C31 H31B 0.9600 . ?
C31 H31C 0.9600 . ?
C6 H6 0.9300 . ?
C6 C5 1.372(6) . ?
C9 H9 0.9300 . ?
C16 H16A 0.9600 . ?
C16 H16B 0.9600 . ?
C16 H16C 0.9600 . ?
C5 H5 0.9300 . ?
C18 H18A 0.9600 . ?
C18 H18B 0.9600 . ?
C18 H18C 0.9600 . ?
C37 H37 0.9800 . ?
C37 C38 1.522(8) . ?
C37 C39 1.519(8) . ?
C38 H38A 0.9600 . ?
C38 H38B 0.9600 . ?
C38 H38C 0.9600 . ?
C34 H34 0.9800 . ?
C34 C35 1.520(9) . ?
C34 C36 1.506(8) . ?
C28 H28A 0.9600 . ?
C28 H28B 0.9600 . ?
C28 H28C 0.9600 . ?
C39 H39A 0.9600 . ?
C39 H39B 0.9600 . ?
C39 H39C 0.9600 . ?
C29 H29A 0.9600 . ?
C29 H29B 0.9600 . ?
C29 H29C 0.9600 . ?
C15 H15A 0.9600 . ?
C15 H15B 0.9600 . ?
C15 H15C 0.9600 . ?
C35 H35A 0.9600 . ?
C35 H35B 0.9600 . ?
C35 H35C 0.9600 . ?
C36 H36A 0.9600 . ?
C36 H36B 0.9600 . ?
C36 H36C 0.9600 . ?

loop_
_geom_torsion_atom_site_label_1
_geom_torsion_atom_site_label_2
_geom_torsion_atom_site_label_3
_geom_torsion_atom_site_label_4
_geom_torsion
_geom_torsion_site_symmetry_1
_geom_torsion_site_symmetry_2
_geom_torsion_site_symmetry_3
_geom_torsion_site_symmetry_4
_geom_torsion_publ_flag
La1 P1 C13 N1 7.2(2) . . . . ?
La1 P1 C17 C19 -93.7(4) . . . . ?
La1 P1 C17 C18 137.3(3) . . . . ?
La1 P1 C14 C16 -20.3(4) . . . . ?
La1 P1 C14 C15 101.5(4) . . . . ?
La1 P2 C26 N2 13.6(2) . . . . ?
La1 P2 C30 C32 -14.6(3) . . . . ?
La1 P2 C30 C31 107.9(3) . . . . ?
La1 P2 C27 C28 -94.7(4) . . . . ?
La1 P2 C27 C29 136.3(4) . . . . ?
La1 N2 C25 C24 -161.2(3) . . . . ?
La1 N2 C25 C20 18.4(5) . . . . ?
La1 N2 C26 P2 -20.1(3) . . . . ?
La1 N1 C12 C11 -167.0(3) . . . . ?
La1 N1 C12 C7 12.4(5) . . . . ?
La1 N1 C13 P1 -10.5(3) . . . . ?
La1 N3 C33 N4 18.3(5) . . . . ?
La1 N3 C34 C35 96.2(5) . . . . ?
La1 N3 C34 C36 -135.2(5) . . . . ?
La1 C1 C7 C12 -14.9(4) . . . . ?
La1 C1 C7 C8 165.6(3) . . . . ?
La1 C1 C2 C3 71.4(3) . . . . ?
La1 C1 C6 C5 -69.0(4) . . . . ?
La1 C2 C3 C20 -101.8(3) . . . . ?
La1 C2 C3 C4 73.7(3) . . . . ?
Ni2 P1 C13 N1 37.4(3) . . . . ?
Ni2 P1 C17 C19 -53.4(3) . . . . ?
Ni2 P1 C17 C18 177.7(3) . . . . ?
Ni2 P1 C14 C16 -69.2(4) . . . . ?
Ni2 P1 C14 C15 52.6(4) . . . . ?
Ni2 P2 C26 N2 43.7(3) . . . . ?
Ni2 P2 C30 C32 -63.4(3) . . . . ?
Ni2 P2 C30 C31 59.1(4) . . . . ?
Ni2 P2 C27 C28 -51.4(4) . . . . ?
Ni2 P2 C27 C29 179.7(4) . . . . ?
Ni2 N4 C33 N3 1.9(7) . . . . ?
Ni2 N4 C37 C38 -116.2(4) . . . . ?
Ni2 N4 C37 C39 117.2(4) . . . . ?
N2 C25 C24 C23 -179.9(4) . . . . ?
N2 C25 C20 C3 -1.8(5) . . . . ?
N2 C25 C20 C21 -180.0(4) . . . . ?
N1 C12 C11 C10 177.6(4) . . . . ?
N1 C12 C7 C1 5.1(5) . . . . ?
N1 C12 C7 C8 -175.4(4) . . . . ?
C25 N2 C26 P2 167.8(3) . . . . ?
C25 C24 C23 C22 0.3(6) . . . . ?
C25 C20 C3 La1 -9.9(4) . . . . ?
C25 C20 C3 C2 70.8(5) . . . . ?
C25 C20 C3 C4 -104.7(4) . . . . ?
C25 C20 C21 C22 -0.6(6) . . . . ?
C24 C25 C20 C3 177.8(3) . . . . ?
C24 C25 C20 C21 -0.3(6) . . . . ?
C24 C23 C22 C21 -1.3(7) . . . . ?
C26 P2 C30 C32 62.8(3) . . . . ?
C26 P2 C30 C31 -174.7(3) . . . . ?
C26 P2 C27 C28 -171.5(4) . . . . ?
C26 P2 C27 C29 59.6(4) . . . . ?
C26 N2 C25 C24 9.6(5) . . . . ?
C26 N2 C25 C20 -170.8(3) . . . . ?
C12 N1 C13 P1 -179.9(2) . . . . ?
C12 C11 C10 C9 -1.4(7) . . . . ?
C12 C7 C8 C9 -3.2(7) . . . . ?
C1 C7 C8 C9 176.3(4) . . . . ?
C1 C2 C3 La1 -71.1(3) . . . . ?
C1 C2 C3 C20 -173.0(3) . . . . ?
C1 C2 C3 C4 2.6(5) . . . . ?
C1 C6 C5 C4 4.4(7) . . . . ?
C13 P1 C17 C19 -176.0(3) . . . . ?
C13 P1 C17 C18 55.0(4) . . . . ?
C13 P1 C14 C16 58.5(4) . . . . ?
C13 P1 C14 C15 -179.7(4) . . . . ?
C13 N1 C12 C11 0.7(5) . . . . ?
C13 N1 C12 C7 -180.0(3) . . . . ?
C11 C12 C7 C1 -175.5(3) . . . . ?
C11 C12 C7 C8 4.0(5) . . . . ?
C11 C10 C9 C8 2.4(7) . . . . ?
C7 C12 C11 C10 -1.8(5) . . . . ?
C7 C1 C2 La1 103.1(3) . . . . ?
C7 C1 C2 C3 174.6(3) . . . . ?
C7 C1 C6 C5 -178.1(4) . . . . ?
C7 C8 C9 C10 -0.1(8) . . . . ?
C17 P1 C13 N1 158.5(3) . . . . ?
C17 P1 C14 C16 162.8(3) . . . . ?
C17 P1 C14 C15 -75.4(4) . . . . ?
C20 C25 C24 C23 0.5(6) . . . . ?
C2 C1 C7 C12 -96.8(4) . . . . ?
C2 C1 C7 C8 83.7(5) . . . . ?
C2 C1 C6 C5 -1.7(6) . . . . ?
C30 P2 C26 N2 -89.2(3) . . . . ?
C30 P2 C27 C28 85.3(4) . . . . ?
C30 P2 C27 C29 -43.6(4) . . . . ?
C23 C22 C21 C20 1.4(7) . . . . ?
C33 N4 C37 C38 64.1(6) . . . . ?
C33 N4 C37 C39 -62.5(6) . . . . ?
C33 N3 C34 C35 -67.5(6) . . . . ?
C33 N3 C34 C36 61.2(7) . . . . ?
C27 P2 C26 N2 164.3(3) . . . . ?
C27 P2 C30 C32 165.4(3) . . . . ?
C27 P2 C30 C31 -72.1(4) . . . . ?
C3 C20 C21 C22 -178.8(4) . . . . ?
C3 C4 C5 C6 -3.5(7) . . . . ?
C14 P1 C13 N1 -94.5(3) . . . . ?
C14 P1 C17 C19 79.9(3) . . . . ?
C14 P1 C17 C18 -49.0(4) . . . . ?
C21 C20 C3 La1 168.3(3) . . . . ?
C21 C20 C3 C2 -111.0(4) . . . . ?
C21 C20 C3 C4 73.5(5) . . . . ?
C6 C1 C7 C12 79.5(4) . . . . ?
C6 C1 C7 C8 -100.0(5) . . . . ?
C6 C1 C2 La1 -73.3(3) . . . . ?
C6 C1 C2 C3 -1.8(5) . . . . ?
C5 C4 C3 La1 67.2(4) . . . . ?
C5 C4 C3 C20 175.6(4) . . . . ?
C5 C4 C3 C2 0.0(6) . . . . ?
C37 N4 C33 N3 -178.4(4) . . . . ?
C34 N3 C33 N4 -174.6(5) . . . . ?
